data_4317963
loop_
_publ_author_name
'James H. Espenson'
'Xiaopeng Shan'
'Ying Wang'
'Ruili Huang'
'David W. Lahti'
'JaNeille Dixon'
'G\'abor Lente'
'Arkady Ellern'
'Ilia A. Guzei'

_publ_section_title
;
 Synthesis and Characterization of Dimetallic Oxorhenium(V) and
 Dioxorhenium(VII) Compounds, and a Study of Stoichiometric and Catalytic
 Reactions
;
_journal_name_full 'Inorganic Chemistry'
_journal_page_first 2583
_journal_page_last 2591
_journal_paper_doi 10.1021/ic011287j
_journal_volume 41
_journal_year 2002
_chemical_formula_sum 'C6 H12 O6 Re2 S2'
_chemical_formula_weight 616.68
_chemical_name_systematic
;
  ?
;
_space_group_IT_number 2
_symmetry_cell_setting triclinic
_symmetry_space_group_name_Hall '-P 1'
_symmetry_space_group_name_H-M 'P -1'
_atom_sites_solution_hydrogens geom
_atom_sites_solution_primary direct
_atom_sites_solution_secondary difmap
_audit_creation_method SHELXL-97
_cell_angle_alpha 76.275(2)
_cell_angle_beta 87.151(2)
_cell_angle_gamma 69.755(2)
_cell_formula_units_Z 1
_cell_length_a 6.0438(6)
_cell_length_b 7.3445(8)
_cell_length_c 7.8400(8)
_cell_measurement_temperature 173(2)
_cell_volume 316.98(6)
_computing_cell_refinement 'Bruker SMART'
_computing_data_collection 'Bruker SMART'
_computing_data_reduction 'Bruker SHELXTL'
_computing_molecular_graphics 'Bruker SHELXTL'
_computing_publication_material 'Bruker SHELXTL'
_computing_structure_refinement 'SHELXL-97 (Sheldrick, 1997)'
_computing_structure_solution 'SHELXS-97 (Sheldrick, 1990)'
_diffrn_ambient_temperature 173(2)
_diffrn_measured_fraction_theta_full 0.982
_diffrn_measured_fraction_theta_max 0.982
_diffrn_measurement_device_type 'CCD area detector'
_diffrn_measurement_method 'phi and omega scans'
_diffrn_radiation_monochromator graphite
_diffrn_radiation_source 'fine-focus sealed tube'
_diffrn_radiation_type MoK\a
_diffrn_radiation_wavelength 0.71073
_diffrn_reflns_av_R_equivalents 0.0616
_diffrn_reflns_av_sigmaI/netI 0.0485
_diffrn_reflns_limit_h_max 7
_diffrn_reflns_limit_h_min -7
_diffrn_reflns_limit_k_max 9
_diffrn_reflns_limit_k_min -9
_diffrn_reflns_limit_l_max 9
_diffrn_reflns_limit_l_min -9
_diffrn_reflns_number 2291
_diffrn_reflns_theta_full 26.37
_diffrn_reflns_theta_max 26.37
_diffrn_reflns_theta_min 2.68
_exptl_absorpt_coefficient_mu 19.413
_exptl_absorpt_correction_T_max 0.46
_exptl_absorpt_correction_T_min 0.11
_exptl_absorpt_correction_type empirical
_exptl_absorpt_process_details 'Bruker SADABS'
_exptl_crystal_colour red
_exptl_crystal_density_diffrn 3.230
_exptl_crystal_density_method 'not measured'
_exptl_crystal_description plate
_exptl_crystal_F_000 278
_exptl_crystal_size_max 0.2
_exptl_crystal_size_mid 0.1
_exptl_crystal_size_min 0.04
_refine_diff_density_max 3.688
_refine_diff_density_min -4.614
_refine_diff_density_rms 0.545
_refine_ls_extinction_method none
_refine_ls_goodness_of_fit_ref 1.059
_refine_ls_hydrogen_treatment mixed
_refine_ls_matrix_type full
_refine_ls_number_parameters 73
_refine_ls_number_reflns 1275
_refine_ls_number_restraints 0
_refine_ls_restrained_S_all 1.059
_refine_ls_R_factor_all 0.0619
_refine_ls_R_factor_gt 0.0608
_refine_ls_shift/su_max 0.000
_refine_ls_shift/su_mean 0.000
_refine_ls_structure_factor_coef Fsqd
_refine_ls_weighting_details 'calc w=1/[\s^2^(Fo^2^)+(0.1347P)^2^+0.0269P] where P=(Fo^2^+2Fc^2^)/3'
_refine_ls_weighting_scheme calc
_refine_ls_wR_factor_gt 0.1575
_refine_ls_wR_factor_ref 0.1590
_reflns_number_gt 1219
_reflns_number_total 1275
_reflns_threshold_expression >2sigma(I)
_cod_data_source_file ic011287j_3.cif
_cod_data_source_block esp44
_cod_depositor_comments
;
The following automatic conversions were performed:

'_symmetry_cell_setting' value 'Triclinic' changed to 'triclinic'
according to the built-in table from CIF Core dictionary named
'cif_core.dic' version 2.4.1 from 2010-06-29.

Automatic conversion script
Id: cif_fix_values 1646 2011-03-28 12:23:43Z adriana 
;
_cod_database_code 4317963

loop_
_symmetry_equiv_pos_as_xyz
'x, y, z'
'-x, -y, -z'

loop_
_atom_site_label
_atom_site_type_symbol
_atom_site_fract_x
_atom_site_fract_y
_atom_site_fract_z
_atom_site_U_iso_or_equiv
_atom_site_adp_type
_atom_site_occupancy
_atom_site_symmetry_multiplicity
_atom_site_calc_flag
_atom_site_refinement_flags
_atom_site_disorder_assembly
_atom_site_disorder_group
Re1 Re 0.20583(7) 0.76330(6) 0.27907(5) 0.0228(3) Uani 1 1 d . . .
S1 S 0.0794(5) 0.5171(4) 0.2175(4) 0.0229(6) Uani 1 1 d . . .
C1 C -0.168(2) 0.851(2) 0.3271(18) 0.032(3) Uani 1 1 d . . .
H1A H -0.2196 0.9759 0.3660 0.048 Uiso 1 1 calc R . .
H1B H -0.1986 0.7461 0.4185 0.048 Uiso 1 1 calc R . .
H1C H -0.2558 0.8699 0.2186 0.048 Uiso 1 1 calc R . .
C2 C 0.524(2) 0.4534(18) 0.0979(16) 0.024(2) Uani 1 1 d . . .
H2A H 0.6912 0.3616 0.1207 0.029 Uiso 1 1 calc R . .
C3 C 0.356(2) 0.3411(17) 0.1703(16) 0.022(2) Uani 1 1 d . . .
H3A H 0.4268 0.2391 0.2788 0.026 Uiso 1 1 calc R . .
H3B H 0.3290 0.2726 0.0831 0.026 Uiso 1 1 calc R . .
O1 O 0.2795(18) 0.7444(16) 0.4898(13) 0.038(2) Uani 1 1 d . . .
O2 O 0.154(2) 0.9929(15) 0.1495(17) 0.045(3) Uani 1 1 d . . .
O3 O 0.4763(19) 0.6029(17) 0.1917(13) 0.035(2) Uani 1 1 d . . .

loop_
_atom_site_aniso_label
_atom_site_aniso_U_11
_atom_site_aniso_U_22
_atom_site_aniso_U_33
_atom_site_aniso_U_23
_atom_site_aniso_U_13
_atom_site_aniso_U_12
Re1 0.0299(4) 0.0212(4) 0.0226(4) -0.0096(3) -0.0034(2) -0.0117(3)
S1 0.0241(13) 0.0221(13) 0.0281(15) -0.0100(11) 0.0010(11) -0.0123(11)
C1 0.039(7) 0.031(6) 0.032(7) -0.026(6) 0.001(5) -0.008(5)
C2 0.022(5) 0.026(6) 0.027(6) -0.009(5) -0.001(4) -0.010(4)
C3 0.026(5) 0.023(5) 0.024(6) -0.015(5) 0.001(4) -0.011(4)
O1 0.040(5) 0.044(6) 0.030(5) -0.016(4) -0.005(4) -0.010(4)
O2 0.047(6) 0.032(5) 0.064(8) -0.013(5) -0.004(5) -0.021(5)
O3 0.042(5) 0.040(5) 0.033(5) -0.017(5) -0.002(4) -0.019(5)

loop_
_atom_type_symbol
_atom_type_description
_atom_type_scat_dispersion_real
_atom_type_scat_dispersion_imag
_atom_type_scat_source
C C 0.0033 0.0016 'International Tables Vol C Tables 4.2.6.8 and 6.1.1.4'
H H 0.0000 0.0000 'International Tables Vol C Tables 4.2.6.8 and 6.1.1.4'
O O 0.0106 0.0060 'International Tables Vol C Tables 4.2.6.8 and 6.1.1.4'
S S 0.1246 0.1234 'International Tables Vol C Tables 4.2.6.8 and 6.1.1.4'
Re Re -1.0185 7.2310 'International Tables Vol C Tables 4.2.6.8 and 6.1.1.4'

loop_
_geom_angle_atom_site_label_1
_geom_angle_atom_site_label_2
_geom_angle_atom_site_label_3
_geom_angle
_geom_angle_site_symmetry_1
_geom_angle_site_symmetry_3
_geom_angle_publ_flag
O2 Re1 O1 113.4(5) . . ?
O2 Re1 O3 104.5(5) . . ?
O1 Re1 O3 105.1(5) . . ?
O2 Re1 C1 88.0(5) . . ?
O1 Re1 C1 93.2(5) . . ?
O3 Re1 C1 151.0(4) . . ?
O2 Re1 S1 125.3(4) . . ?
O1 Re1 S1 118.5(4) . . ?
O3 Re1 S1 77.9(3) . . ?
C1 Re1 S1 73.6(3) . . ?
C3 S1 Re1 101.0(3) . . ?
O3 C2 C2 110.3(13) . 2_665 ?
O3 C2 C3 104.7(10) . . ?
C2 C2 C3 111.3(12) 2_665 . ?
C2 C3 S1 109.0(8) . . ?
C2 O3 Re1 134.8(8) . . ?

loop_
_geom_bond_atom_site_label_1
_geom_bond_atom_site_label_2
_geom_bond_distance
_geom_bond_site_symmetry_2
_geom_bond_publ_flag
Re1 O2 1.681(11) . ?
Re1 O1 1.693(10) . ?
Re1 O3 1.863(11) . ?
Re1 C1 2.166(13) . ?
Re1 S1 2.343(3) . ?
S1 C3 1.811(11) . ?
C2 O3 1.404(15) . ?
C2 C2 1.52(2) 2_665 ?
C2 C3 1.524(15) . ?
